data_7120862
loop_
_publ_author_name
'Peng, Shiyong'
'Ji, Danqing'
'Sun, Jiangtao'

_publ_section_title
;
 Gold-Catalyzed [2+2+2+2]-Annulation of 1,3,5-Hexahydro-1,3,5-triazines
 with Alkoxyallenes
;
_journal_name_full 'Chemical Communications'
_journal_paper_doi 10.1039/C7CC07554E
_journal_year 2017
_chemical_formula_sum 'C55 H64 Cl2 N2 O4 Si2'
_chemical_formula_weight 944.16
_space_group_crystal_system triclinic
_space_group_IT_number 2
_space_group_name_Hall '-P 1'
_space_group_name_H-M_alt 'P -1'
_symmetry_space_group_name_Hall '-P 1'
_symmetry_space_group_name_H-M 'P -1'
_atom_sites_solution_hydrogens geom
_audit_creation_method SHELXL-2014/6
_audit_update_record
;
2016-11-15 deposited with the CCDC.
2017-11-08 downloaded from the CCDC.
;
_cell_angle_alpha 67.382(3)
_cell_angle_beta 72.653(3)
_cell_angle_gamma 83.435(3)
_cell_formula_units_Z 2
_cell_length_a 10.8960(15)
_cell_length_b 16.695(2)
_cell_length_c 17.021(2)
_cell_measurement_reflns_used 4625
_cell_measurement_temperature 296(2)
_cell_measurement_theta_max 26.28
_cell_measurement_theta_min 2.36
_cell_volume 2728.1(6)
_computing_cell_refinement 'Bruker SAINT'
_computing_data_collection 'Bruker APEX2'
_computing_data_reduction 'Bruker SAINT'
_computing_molecular_graphics 'Bruker SHELXTL'
_computing_publication_material 'Bruker SHELXTL'
_computing_structure_refinement 'SHELXL-2014/6 (Sheldrick, 2014)'
_computing_structure_solution 'SHELXS-97 (Sheldrick, 2008)'
_diffrn_ambient_temperature 296(2)
_diffrn_measured_fraction_theta_full 0.991
_diffrn_measured_fraction_theta_max 0.991
_diffrn_measurement_device_type 'Bruker APEX-II CCD'
_diffrn_measurement_method '\f and \w scans'
_diffrn_radiation_type MoK\a
_diffrn_radiation_wavelength 0.71073
_diffrn_reflns_av_R_equivalents 0.0281
_diffrn_reflns_av_unetI/netI 0.0611
_diffrn_reflns_Laue_measured_fraction_full 0.991
_diffrn_reflns_Laue_measured_fraction_max 0.991
_diffrn_reflns_limit_h_max 13
_diffrn_reflns_limit_h_min -13
_diffrn_reflns_limit_k_max 18
_diffrn_reflns_limit_k_min -20
_diffrn_reflns_limit_l_max 18
_diffrn_reflns_limit_l_min -20
_diffrn_reflns_number 15882
_diffrn_reflns_point_group_measured_fraction_full 0.991
_diffrn_reflns_point_group_measured_fraction_max 0.991
_diffrn_reflns_theta_full 25.242
_diffrn_reflns_theta_max 25.498
_diffrn_reflns_theta_min 1.321
_exptl_absorpt_coefficient_mu 0.207
_exptl_absorpt_correction_T_max 0.958
_exptl_absorpt_correction_T_min 0.950
_exptl_absorpt_correction_type multi-scan
_exptl_absorpt_process_details sadabs
_exptl_crystal_colour colorless
_exptl_crystal_density_diffrn 1.149
_exptl_crystal_description block
_exptl_crystal_F_000 1004
_exptl_crystal_size_max 0.250
_exptl_crystal_size_mid 0.220
_exptl_crystal_size_min 0.210
_refine_diff_density_max 1.250
_refine_diff_density_min -0.575
_refine_diff_density_rms 0.103
_refine_ls_extinction_method none
_refine_ls_goodness_of_fit_ref 1.204
_refine_ls_hydrogen_treatment constr
_refine_ls_matrix_type full
_refine_ls_number_parameters 584
_refine_ls_number_reflns 10070
_refine_ls_number_restraints 0
_refine_ls_restrained_S_all 1.204
_refine_ls_R_factor_all 0.1293
_refine_ls_R_factor_gt 0.0933
_refine_ls_shift/su_max 0.000
_refine_ls_shift/su_mean 0.000
_refine_ls_structure_factor_coef Fsqd
_refine_ls_weighting_details 'w=1/[\s^2^(Fo^2^)+(0.2000P)^2^] where P=(Fo^2^+2Fc^2^)/3'
_refine_ls_weighting_scheme calc
_refine_ls_wR_factor_gt 0.2844
_refine_ls_wR_factor_ref 0.3307
_reflns_Friedel_coverage 0.000
_reflns_number_gt 6685
_reflns_number_total 10070
_reflns_threshold_expression 'I > 2\s(I)'
_cod_data_source_file c7cc07554e2.cif
_cod_data_source_block 160623a
_cod_database_code 7120862
_shelx_space_group_comment
; 
The symmetry employed for this shelxl refinement is uniquely defined 
by the following loop, which should always be used as a source of 
symmetry information in preference to the above space-group names. 
They are only intended as comments. 
;
_shelx_estimated_absorpt_t_min 0.950
_shelx_estimated_absorpt_t_max 0.958
_shelxl_version_number 2014/6

loop_
_space_group_symop_operation_xyz
'x, y, z'
'-x, -y, -z'

loop_
_atom_site_label
_atom_site_type_symbol
_atom_site_fract_x
_atom_site_fract_y
_atom_site_fract_z
_atom_site_U_iso_or_equiv
_atom_site_adp_type
_atom_site_occupancy
_atom_site_site_symmetry_order
_atom_site_calc_flag
_atom_site_refinement_flags_posn
_atom_site_refinement_flags_adp
C1 C 0.9807(4) 0.6238(3) 0.2911(3) 0.0511(10) Uani 1 1 d . .
C2 C 1.0935(5) 0.6634(3) 0.2294(4) 0.0751(15) Uani 1 1 d . .
H2 H 1.0876 0.7118 0.1799 0.090 Uiso 1 1 calc R U
C3 C 1.2156(6) 0.6333(4) 0.2389(6) 0.096(2) Uani 1 1 d . .
H3 H 1.2893 0.6612 0.1964 0.115 Uiso 1 1 calc R U
C4 C 1.2246(6) 0.5634(5) 0.3106(5) 0.088(2) Uani 1 1 d . .
H4 H 1.3054 0.5439 0.3180 0.105 Uiso 1 1 calc R U
C5 C 1.1159(7) 0.5197(5) 0.3739(4) 0.090(2) Uani 1 1 d . .
H5 H 1.1230 0.4706 0.4225 0.108 Uiso 1 1 calc R U
C6 C 0.9982(5) 0.5506(4) 0.3628(3) 0.0763(16) Uani 1 1 d . .
H6 H 0.9255 0.5214 0.4054 0.092 Uiso 1 1 calc R U
C7 C 0.7541(4) 0.5974(3) 0.2351(3) 0.0496(10) Uani 1 1 d . .
C8 C 0.8163(5) 0.5221(3) 0.2286(4) 0.0667(13) Uani 1 1 d . .
H8 H 0.8901 0.5047 0.2476 0.080 Uiso 1 1 calc R U
C9 C 0.7710(6) 0.4722(4) 0.1943(4) 0.0796(16) Uani 1 1 d . .
H9 H 0.8170 0.4236 0.1878 0.096 Uiso 1 1 calc R U
C10 C 0.6600(6) 0.4935(4) 0.1703(4) 0.0819(17) Uani 1 1 d . .
H10 H 0.6279 0.4584 0.1498 0.098 Uiso 1 1 calc R U
C11 C 0.5956(6) 0.5673(4) 0.1767(4) 0.0807(17) Uani 1 1 d . .
H11 H 0.5196 0.5822 0.1602 0.097 Uiso 1 1 calc R U
C12 C 0.6414(5) 0.6184(3) 0.2065(4) 0.0695(14) Uani 1 1 d . .
H12 H 0.5973 0.6690 0.2083 0.083 Uiso 1 1 calc R U
C13 C 0.7083(5) 0.6760(3) 0.3840(3) 0.0656(13) Uani 1 1 d . .
C14 C 0.5948(8) 0.7347(6) 0.3615(4) 0.136(4) Uani 1 1 d . .
H14A H 0.5411 0.7055 0.3453 0.203 Uiso 1 1 calc R U
H14B H 0.6267 0.7876 0.3129 0.203 Uiso 1 1 calc R U
H14C H 0.5457 0.7478 0.4122 0.203 Uiso 1 1 calc R U
C15 C 0.7841(8) 0.7142(5) 0.4243(5) 0.116(3) Uani 1 1 d . .
H15A H 0.8077 0.7730 0.3859 0.175 Uiso 1 1 calc R U
H15B H 0.8603 0.6804 0.4311 0.175 Uiso 1 1 calc R U
H15C H 0.7317 0.7131 0.4812 0.175 Uiso 1 1 calc R U
C16 C 0.6571(7) 0.5868(4) 0.4509(4) 0.102(2) Uani 1 1 d . .
H16A H 0.6107 0.5915 0.5066 0.153 Uiso 1 1 calc R U
H16B H 0.7277 0.5474 0.4588 0.153 Uiso 1 1 calc R U
H16C H 0.6007 0.5656 0.4294 0.153 Uiso 1 1 calc R U
C17 C 0.8945(4) 0.7970(2) 0.1168(2) 0.0414(9) Uani 1 1 d . .
H17 H 0.9133 0.7575 0.0884 0.050 Uiso 1 1 calc R U
C18 C 0.9278(3) 0.8784(2) 0.0702(2) 0.0332(8) Uani 1 1 d . .
C19 C 0.8982(3) 0.9480(2) 0.1091(3) 0.0364(8) Uani 1 1 d . .
H19A H 0.8256 0.9816 0.0914 0.044 Uiso 1 1 calc R U
H19B H 0.8721 0.9203 0.1731 0.044 Uiso 1 1 calc R U
C20 C 0.9926(4) 1.0968(2) 0.0268(2) 0.0369(8) Uani 1 1 d . .
H20A H 1.0178 1.1342 0.0510 0.044 Uiso 1 1 calc R U
H20B H 0.9028 1.1085 0.0283 0.044 Uiso 1 1 calc R U
C21 C 1.1110(3) 0.9774(2) 0.1153(2) 0.0329(8) Uani 1 1 d . .
C22 C 1.2195(4) 1.0290(2) 0.0845(3) 0.0421(9) Uani 1 1 d . .
H22 H 1.2190 1.0853 0.0437 0.051 Uiso 1 1 calc R U
C23 C 1.3298(4) 0.9982(3) 0.1134(3) 0.0439(9) Uani 1 1 d . .
H23 H 1.4006 1.0344 0.0924 0.053 Uiso 1 1 calc R U
C24 C 1.3336(4) 0.9147(3) 0.1726(2) 0.0400(9) Uani 1 1 d . .
C25 C 1.2248(4) 0.8636(3) 0.2060(3) 0.0477(10) Uani 1 1 d . .
H25 H 1.2251 0.8080 0.2481 0.057 Uiso 1 1 calc R U
C26 C 1.1152(4) 0.8936(3) 0.1781(3) 0.0434(9) Uani 1 1 d . .
H26 H 1.0436 0.8577 0.2012 0.052 Uiso 1 1 calc R U
C27 C 1.5586(4) 0.9198(3) 0.1529(3) 0.0632(13) Uani 1 1 d . .
H27A H 1.5740 0.9298 0.0914 0.095 Uiso 1 1 calc R U
H27B H 1.6260 0.8842 0.1746 0.095 Uiso 1 1 calc R U
H27C H 1.5568 0.9743 0.1600 0.095 Uiso 1 1 calc R U
C28 C 0.3714(4) 0.2306(2) 0.0995(2) 0.0389(8) Uani 1 1 d . .
C29 C 0.3924(4) 0.2384(3) 0.0116(3) 0.0452(9) Uani 1 1 d . .
H29 H 0.3280 0.2625 -0.0162 0.054 Uiso 1 1 calc R U
C30 C 0.5058(4) 0.2113(3) -0.0360(3) 0.0557(11) Uani 1 1 d . .
H30 H 0.5165 0.2174 -0.0943 0.067 Uiso 1 1 calc R U
C31 C 0.6031(4) 0.1750(3) 0.0051(3) 0.0573(11) Uani 1 1 d . .
H31 H 0.6801 0.1575 -0.0259 0.069 Uiso 1 1 calc R U
C32 C 0.5839(4) 0.1654(3) 0.0920(3) 0.0557(11) Uani 1 1 d . .
H32 H 0.6480 0.1405 0.1199 0.067 Uiso 1 1 calc R U
C33 C 0.4703(4) 0.1924(3) 0.1385(3) 0.0511(10) Uani 1 1 d . .
H33 H 0.4596 0.1848 0.1972 0.061 Uiso 1 1 calc R U
C34 C 0.0847(4) 0.2874(3) 0.1151(3) 0.0435(9) Uani 1 1 d . .
C35 C -0.0305(4) 0.2409(3) 0.1696(3) 0.0508(10) Uani 1 1 d . .
H35 H -0.0332 0.2008 0.2261 0.061 Uiso 1 1 calc R U
C36 C -0.1383(5) 0.2548(3) 0.1397(4) 0.0625(12) Uani 1 1 d . .
H36 H -0.2124 0.2226 0.1755 0.075 Uiso 1 1 calc R U
C37 C -0.1375(5) 0.3156(4) 0.0576(4) 0.0693(14) Uani 1 1 d . .
H37 H -0.2118 0.3261 0.0390 0.083 Uiso 1 1 calc R U
C38 C -0.0281(5) 0.3604(4) 0.0036(4) 0.0684(14) Uani 1 1 d . .
H38 H -0.0268 0.4005 -0.0526 0.082 Uiso 1 1 calc R U
C39 C 0.0809(5) 0.3462(3) 0.0326(3) 0.0583(12) Uani 1 1 d . .
H39 H 0.1549 0.3776 -0.0051 0.070 Uiso 1 1 calc R U
C40 C 0.2578(4) 0.3761(3) 0.1726(3) 0.0556(11) Uani 1 1 d . .
C41 C 0.3464(6) 0.3596(4) 0.2306(5) 0.0862(18) Uani 1 1 d . .
H41A H 0.3547 0.4117 0.2400 0.129 Uiso 1 1 calc R U
H41B H 0.4294 0.3425 0.2021 0.129 Uiso 1 1 calc R U
H41C H 0.3114 0.3142 0.2866 0.129 Uiso 1 1 calc R U
C42 C 0.3216(8) 0.4446(4) 0.0791(4) 0.109(2) Uani 1 1 d . .
H42A H 0.2703 0.4510 0.0399 0.163 Uiso 1 1 calc R U
H42B H 0.4062 0.4253 0.0560 0.163 Uiso 1 1 calc R U
H42C H 0.3273 0.4993 0.0840 0.163 Uiso 1 1 calc R U
C43 C 0.1317(6) 0.4134(4) 0.2137(5) 0.093(2) Uani 1 1 d . .
H43A H 0.1497 0.4604 0.2278 0.140 Uiso 1 1 calc R U
H43B H 0.0850 0.3689 0.2667 0.140 Uiso 1 1 calc R U
H43C H 0.0810 0.4343 0.1723 0.140 Uiso 1 1 calc R U
C44 C 0.1704(4) 0.1158(3) 0.2960(2) 0.0421(9) Uani 1 1 d . .
H44 H 0.2050 0.0871 0.2570 0.051 Uiso 1 1 calc R U
C45 C 0.1104(3) 0.0704(2) 0.3788(2) 0.0370(8) Uani 1 1 d . .
C46 C 0.0450(4) 0.1147(3) 0.4432(2) 0.0435(9) Uani 1 1 d . .
H46A H 0.0958 0.1650 0.4289 0.052 Uiso 1 1 calc R U
H46B H -0.0380 0.1356 0.4334 0.052 Uiso 1 1 calc R U
C47 C -0.1035(4) 0.0268(3) 0.5878(2) 0.0421(9) Uani 1 1 d . .
H47A H -0.1618 0.0510 0.5511 0.050 Uiso 1 1 calc R U
H47B H -0.1334 0.0448 0.6382 0.050 Uiso 1 1 calc R U
C48 C 0.1251(4) 0.0462(2) 0.5753(2) 0.0365(8) Uani 1 1 d . .
C49 C 0.2513(4) 0.0696(3) 0.5255(3) 0.0480(10) Uani 1 1 d . .
H49 H 0.2692 0.0977 0.4644 0.058 Uiso 1 1 calc R U
C50 C 0.3511(4) 0.0520(3) 0.5647(3) 0.0575(11) Uani 1 1 d . .
H50 H 0.4345 0.0688 0.5299 0.069 Uiso 1 1 calc R U
C51 C 0.3274(5) 0.0099(3) 0.6547(3) 0.0543(11) Uani 1 1 d . .
C52 C 0.2036(4) -0.0140(3) 0.7061(3) 0.0508(10) Uani 1 1 d . .
H52 H 0.1873 -0.0421 0.7671 0.061 Uiso 1 1 calc R U
C53 C 0.1034(4) 0.0033(3) 0.6679(3) 0.0446(9) Uani 1 1 d . .
H53 H 0.0204 -0.0134 0.7036 0.054 Uiso 1 1 calc R U
C54 C 0.5444(5) 0.0236(5) 0.6521(4) 0.0832(18) Uani 1 1 d . .
H54A H 0.5817 -0.0020 0.6084 0.125 Uiso 1 1 calc R U
H54B H 0.5968 0.0102 0.6919 0.125 Uiso 1 1 calc R U
H54C H 0.5396 0.0853 0.6232 0.125 Uiso 1 1 calc R U
C55 C 0.7345(9) 0.2435(7) 0.4651(5) 0.144(4) Uani 1 1 d . .
H55A H 0.6712 0.2191 0.5219 0.173 Uiso 1 1 calc R U
H55B H 0.7996 0.1988 0.4643 0.173 Uiso 1 1 calc R U
Cl1 Cl 0.6488(14) 0.2382(10) 0.3849(10) 0.579(8) Uiso 1 1 d . .
Cl2 Cl 0.8041(14) 0.3131(10) 0.4787(10) 0.589(9) Uiso 1 1 d . .
N1 N 1.0041(3) 1.00779(18) 0.08355(19) 0.0344(7) Uani 1 1 d . .
N2 N 0.0246(3) 0.0632(2) 0.5367(2) 0.0419(8) Uani 1 1 d . .
O1 O 1.4381(3) 0.8768(2) 0.2018(2) 0.0557(8) Uani 1 1 d . .
O2 O 0.4200(4) -0.0101(3) 0.7000(3) 0.0838(12) Uani 1 1 d . .
O3 O 0.1834(3) 0.20453(17) 0.26538(17) 0.0455(7) Uani 1 1 d . .
O4 O 0.8321(3) 0.76731(17) 0.20708(19) 0.0529(8) Uani 1 1 d . .
Si1 Si 0.81929(11) 0.66600(7) 0.27881(7) 0.0449(3) Uani 1 1 d . .
Si2 Si 0.22532(10) 0.27354(7) 0.16128(7) 0.0390(3) Uani 1 1 d . .

loop_
_atom_site_aniso_label
_atom_site_aniso_U_11
_atom_site_aniso_U_22
_atom_site_aniso_U_33
_atom_site_aniso_U_23
_atom_site_aniso_U_13
_atom_site_aniso_U_12
C1 0.058(3) 0.045(2) 0.052(2) -0.022(2) -0.012(2) 0.001(2)
C2 0.062(3) 0.044(3) 0.098(4) -0.009(3) -0.015(3) 0.001(2)
C3 0.053(3) 0.063(3) 0.165(7) -0.046(4) -0.017(4) 0.002(3)
C4 0.074(4) 0.098(5) 0.128(6) -0.067(5) -0.059(4) 0.031(4)
C5 0.088(5) 0.114(5) 0.067(4) -0.028(4) -0.042(3) 0.038(4)
C6 0.073(4) 0.087(4) 0.052(3) -0.011(3) -0.020(3) 0.016(3)
C7 0.051(2) 0.037(2) 0.046(2) -0.0004(18) -0.0118(19) -0.0022(18)
C8 0.070(3) 0.057(3) 0.082(4) -0.026(3) -0.039(3) 0.017(2)
C9 0.094(4) 0.057(3) 0.100(4) -0.035(3) -0.036(4) 0.000(3)
C10 0.092(4) 0.074(4) 0.084(4) -0.020(3) -0.034(3) -0.029(3)
C11 0.070(4) 0.084(4) 0.094(4) -0.020(3) -0.044(3) -0.009(3)
C12 0.058(3) 0.062(3) 0.080(4) -0.012(3) -0.026(3) 0.003(2)
C13 0.075(3) 0.058(3) 0.041(2) -0.008(2) -0.002(2) 0.013(2)
C14 0.125(6) 0.149(7) 0.065(4) -0.012(4) 0.003(4) 0.079(5)
C15 0.155(7) 0.117(6) 0.089(5) -0.064(5) -0.020(5) 0.012(5)
C16 0.107(5) 0.086(4) 0.064(4) -0.007(3) 0.021(3) -0.003(4)
C17 0.051(2) 0.0314(19) 0.037(2) -0.0101(16) -0.0076(17) -0.0018(17)
C18 0.0316(18) 0.0298(18) 0.0400(19) -0.0117(16) -0.0150(15) 0.0024(14)
C19 0.0290(18) 0.0351(19) 0.043(2) -0.0150(16) -0.0061(15) -0.0001(15)
C20 0.042(2) 0.0286(18) 0.040(2) -0.0128(16) -0.0127(16) 0.0030(15)
C21 0.039(2) 0.0310(18) 0.0281(17) -0.0107(14) -0.0082(15) -0.0008(15)
C22 0.048(2) 0.036(2) 0.043(2) -0.0107(17) -0.0161(18) -0.0057(17)
C23 0.044(2) 0.044(2) 0.043(2) -0.0099(18) -0.0139(18) -0.0137(17)
C24 0.035(2) 0.049(2) 0.039(2) -0.0169(18) -0.0123(16) -0.0014(17)
C25 0.061(3) 0.042(2) 0.038(2) -0.0071(18) -0.0216(19) 0.0030(19)
C26 0.039(2) 0.042(2) 0.046(2) -0.0099(18) -0.0124(17) -0.0083(17)
C27 0.041(2) 0.077(3) 0.073(3) -0.022(3) -0.026(2) 0.003(2)
C28 0.041(2) 0.0332(19) 0.037(2) -0.0068(16) -0.0086(16) -0.0085(16)
C29 0.051(2) 0.044(2) 0.038(2) -0.0119(18) -0.0141(18) -0.0004(18)
C30 0.064(3) 0.059(3) 0.040(2) -0.020(2) -0.006(2) -0.002(2)
C31 0.043(2) 0.062(3) 0.061(3) -0.024(2) -0.005(2) 0.000(2)
C32 0.046(2) 0.059(3) 0.066(3) -0.024(2) -0.021(2) 0.002(2)
C33 0.054(3) 0.058(3) 0.046(2) -0.023(2) -0.014(2) 0.000(2)
C34 0.050(2) 0.041(2) 0.036(2) -0.0142(17) -0.0075(17) 0.0011(18)
C35 0.047(2) 0.054(2) 0.052(2) -0.022(2) -0.012(2) 0.000(2)
C36 0.052(3) 0.066(3) 0.076(3) -0.030(3) -0.020(2) -0.001(2)
C37 0.065(3) 0.079(3) 0.087(4) -0.048(3) -0.039(3) 0.023(3)
C38 0.075(4) 0.069(3) 0.061(3) -0.020(3) -0.029(3) 0.016(3)
C39 0.055(3) 0.055(3) 0.052(3) -0.007(2) -0.013(2) -0.002(2)
C40 0.059(3) 0.048(2) 0.064(3) -0.027(2) -0.012(2) -0.008(2)
C41 0.090(4) 0.082(4) 0.121(5) -0.057(4) -0.051(4) -0.007(3)
C42 0.153(7) 0.064(4) 0.089(4) -0.020(3) 0.004(4) -0.055(4)
C43 0.074(4) 0.092(4) 0.140(6) -0.082(4) -0.017(4) 0.003(3)
C44 0.041(2) 0.049(2) 0.032(2) -0.0122(18) -0.0045(16) -0.0047(17)
C45 0.0303(18) 0.044(2) 0.0310(19) -0.0076(16) -0.0083(15) -0.0028(16)
C46 0.049(2) 0.041(2) 0.033(2) -0.0080(17) -0.0102(17) 0.0044(17)
C47 0.037(2) 0.049(2) 0.0317(19) -0.0105(17) -0.0044(16) 0.0056(17)
C48 0.044(2) 0.0360(19) 0.0278(18) -0.0119(15) -0.0053(15) -0.0050(16)
C49 0.044(2) 0.066(3) 0.033(2) -0.0189(19) -0.0049(17) -0.009(2)
C50 0.047(2) 0.076(3) 0.051(3) -0.028(2) -0.006(2) -0.006(2)
C51 0.059(3) 0.066(3) 0.053(3) -0.033(2) -0.024(2) 0.005(2)
C52 0.067(3) 0.052(2) 0.036(2) -0.0154(19) -0.016(2) -0.004(2)
C53 0.050(2) 0.048(2) 0.037(2) -0.0181(18) -0.0081(18) -0.0064(18)
C54 0.051(3) 0.129(5) 0.096(4) -0.068(4) -0.029(3) 0.020(3)
C55 0.141(7) 0.183(9) 0.087(5) -0.054(6) -0.020(5) 0.066(7)
N1 0.0341(16) 0.0290(15) 0.0383(16) -0.0084(13) -0.0105(13) -0.0057(12)
N2 0.0397(18) 0.0468(18) 0.0324(16) -0.0104(14) -0.0049(13) -0.0028(14)
O1 0.0482(17) 0.0607(18) 0.0544(18) -0.0099(15) -0.0233(14) -0.0018(14)
O2 0.071(2) 0.119(3) 0.075(2) -0.035(2) -0.042(2) 0.003(2)
O3 0.0505(16) 0.0450(15) 0.0353(14) -0.0123(12) -0.0026(12) -0.0129(12)
O4 0.071(2) 0.0317(14) 0.0456(16) -0.0088(12) -0.0090(14) 0.0018(13)
Si1 0.0540(7) 0.0322(6) 0.0368(6) -0.0037(5) -0.0095(5) 0.0039(5)
Si2 0.0413(6) 0.0383(6) 0.0332(6) -0.0106(5) -0.0056(4) -0.0061(5)

loop_
_atom_type_symbol
_atom_type_description
_atom_type_scat_dispersion_real
_atom_type_scat_dispersion_imag
_atom_type_scat_source
C C 0.0033 0.0016 'International Tables Vol C Tables 4.2.6.8 and 6.1.1.4'
H H 0.0000 0.0000 'International Tables Vol C Tables 4.2.6.8 and 6.1.1.4'
N N 0.0061 0.0033 'International Tables Vol C Tables 4.2.6.8 and 6.1.1.4'
O O 0.0106 0.0060 'International Tables Vol C Tables 4.2.6.8 and 6.1.1.4'
Si Si 0.0817 0.0704 'International Tables Vol C Tables 4.2.6.8 and 6.1.1.4'
Cl Cl 0.1484 0.1585 'International Tables Vol C Tables 4.2.6.8 and 6.1.1.4'

loop_
_geom_angle_atom_site_label_1
_geom_angle_atom_site_label_2
_geom_angle_atom_site_label_3
_geom_angle
_geom_angle_site_symmetry_1
_geom_angle_site_symmetry_3
C2 C1 C6 115.0(5) . .
C2 C1 Si1 122.1(4) . .
C6 C1 Si1 122.9(4) . .
C1 C2 C3 122.6(5) . .
C1 C2 H2 118.7 . .
C3 C2 H2 118.7 . .
C4 C3 C2 118.9(6) . .
C4 C3 H3 120.5 . .
C2 C3 H3 120.5 . .
C3 C4 C5 121.4(5) . .
C3 C4 H4 119.3 . .
C5 C4 H4 119.3 . .
C6 C5 C4 118.3(6) . .
C6 C5 H5 120.9 . .
C4 C5 H5 120.9 . .
C5 C6 C1 123.8(6) . .
C5 C6 H6 118.1 . .
C1 C6 H6 118.1 . .
C8 C7 C12 115.7(4) . .
C8 C7 Si1 120.9(3) . .
C12 C7 Si1 123.3(3) . .
C9 C8 C7 121.4(5) . .
C9 C8 H8 119.3 . .
C7 C8 H8 119.3 . .
C10 C9 C8 120.6(5) . .
C10 C9 H9 119.7 . .
C8 C9 H9 119.7 . .
C9 C10 C11 119.3(5) . .
C9 C10 H10 120.3 . .
C11 C10 H10 120.3 . .
C12 C11 C10 120.7(5) . .
C12 C11 H11 119.6 . .
C10 C11 H11 119.6 . .
C11 C12 C7 122.1(5) . .
C11 C12 H12 118.9 . .
C7 C12 H12 118.9 . .
C16 C13 C14 109.1(6) . .
C16 C13 C15 108.9(5) . .
C14 C13 C15 110.9(6) . .
C16 C13 Si1 110.2(4) . .
C14 C13 Si1 108.9(4) . .
C15 C13 Si1 108.9(4) . .
C13 C14 H14A 109.5 . .
C13 C14 H14B 109.5 . .
H14A C14 H14B 109.5 . .
C13 C14 H14C 109.5 . .
H14A C14 H14C 109.5 . .
H14B C14 H14C 109.5 . .
C13 C15 H15A 109.5 . .
C13 C15 H15B 109.5 . .
H15A C15 H15B 109.5 . .
C13 C15 H15C 109.5 . .
H15A C15 H15C 109.5 . .
H15B C15 H15C 109.5 . .
C13 C16 H16A 109.5 . .
C13 C16 H16B 109.5 . .
H16A C16 H16B 109.5 . .
C13 C16 H16C 109.5 . .
H16A C16 H16C 109.5 . .
H16B C16 H16C 109.5 . .
C18 C17 O4 122.6(3) . .
C18 C17 H17 118.7 . .
O4 C17 H17 118.7 . .
C17 C18 C19 123.0(3) . .
C17 C18 C20 118.6(3) . 2_775
C19 C18 C20 118.3(3) . 2_775
N1 C19 C18 115.4(3) . .
N1 C19 H19A 108.4 . .
C18 C19 H19A 108.4 . .
N1 C19 H19B 108.4 . .
C18 C19 H19B 108.4 . .
H19A C19 H19B 107.5 . .
N1 C20 C18 115.6(3) . 2_775
N1 C20 H20A 108.4 . .
C18 C20 H20A 108.4 2_775 .
N1 C20 H20B 108.4 . .
C18 C20 H20B 108.4 2_775 .
H20A C20 H20B 107.4 . .
C22 C21 N1 120.9(3) . .
C22 C21 C26 117.2(3) . .
N1 C21 C26 121.8(3) . .
C21 C22 C23 121.6(3) . .
C21 C22 H22 119.2 . .
C23 C22 H22 119.2 . .
C24 C23 C22 120.3(3) . .
C24 C23 H23 119.9 . .
C22 C23 H23 119.9 . .
O1 C24 C23 125.0(3) . .
O1 C24 C25 116.3(3) . .
C23 C24 C25 118.7(3) . .
C24 C25 C26 121.4(4) . .
C24 C25 H25 119.3 . .
C26 C25 H25 119.3 . .
C25 C26 C21 120.8(4) . .
C25 C26 H26 119.6 . .
C21 C26 H26 119.6 . .
O1 C27 H27A 109.5 . .
O1 C27 H27B 109.5 . .
H27A C27 H27B 109.5 . .
O1 C27 H27C 109.5 . .
H27A C27 H27C 109.5 . .
H27B C27 H27C 109.5 . .
C33 C28 C29 116.3(4) . .
C33 C28 Si2 120.5(3) . .
C29 C28 Si2 123.1(3) . .
C30 C29 C28 122.6(4) . .
C30 C29 H29 118.7 . .
C28 C29 H29 118.7 . .
C29 C30 C31 119.2(4) . .
C29 C30 H30 120.4 . .
C31 C30 H30 120.4 . .
C32 C31 C30 119.2(4) . .
C32 C31 H31 120.4 . .
C30 C31 H31 120.4 . .
C31 C32 C33 120.9(4) . .
C31 C32 H32 119.6 . .
C33 C32 H32 119.6 . .
C32 C33 C28 121.8(4) . .
C32 C33 H33 119.1 . .
C28 C33 H33 119.1 . .
C39 C34 C35 116.3(4) . .
C39 C34 Si2 124.1(3) . .
C35 C34 Si2 119.3(3) . .
C36 C35 C34 120.6(4) . .
C36 C35 H35 119.7 . .
C34 C35 H35 119.7 . .
C37 C36 C35 120.6(5) . .
C37 C36 H36 119.7 . .
C35 C36 H36 119.7 . .
C38 C37 C36 120.0(5) . .
C38 C37 H37 120.0 . .
C36 C37 H37 120.0 . .
C37 C38 C39 119.7(5) . .
C37 C38 H38 120.1 . .
C39 C38 H38 120.1 . .
C34 C39 C38 122.7(5) . .
C34 C39 H39 118.6 . .
C38 C39 H39 118.6 . .
C41 C40 C43 108.7(5) . .
C41 C40 C42 108.8(5) . .
C43 C40 C42 108.6(5) . .
C41 C40 Si2 111.2(3) . .
C43 C40 Si2 109.8(3) . .
C42 C40 Si2 109.6(3) . .
C40 C41 H41A 109.5 . .
C40 C41 H41B 109.5 . .
H41A C41 H41B 109.5 . .
C40 C41 H41C 109.5 . .
H41A C41 H41C 109.5 . .
H41B C41 H41C 109.5 . .
C40 C42 H42A 109.5 . .
C40 C42 H42B 109.5 . .
H42A C42 H42B 109.5 . .
C40 C42 H42C 109.5 . .
H42A C42 H42C 109.5 . .
H42B C42 H42C 109.5 . .
C40 C43 H43A 109.5 . .
C40 C43 H43B 109.5 . .
H43A C43 H43B 109.5 . .
C40 C43 H43C 109.5 . .
H43A C43 H43C 109.5 . .
H43B C43 H43C 109.5 . .
C45 C44 O3 121.8(4) . .
C45 C44 H44 119.1 . .
O3 C44 H44 119.1 . .
C44 C45 C47 121.0(3) . 2_556
C44 C45 C46 121.0(4) . .
C47 C45 C46 118.0(3) 2_556 .
N2 C46 C45 117.0(3) . .
N2 C46 H46A 108.0 . .
C45 C46 H46A 108.0 . .
N2 C46 H46B 108.0 . .
C45 C46 H46B 108.0 . .
H46A C46 H46B 107.3 . .
N2 C47 C45 114.7(3) . 2_556
N2 C47 H47A 108.6 . .
C45 C47 H47A 108.6 2_556 .
N2 C47 H47B 108.6 . .
C45 C47 H47B 108.6 2_556 .
H47A C47 H47B 107.6 . .
N2 C48 C49 122.1(3) . .
N2 C48 C53 121.1(3) . .
C49 C48 C53 116.8(4) . .
C50 C49 C48 121.7(4) . .
C50 C49 H49 119.2 . .
C48 C49 H49 119.2 . .
C51 C50 C49 120.3(4) . .
C51 C50 H50 119.8 . .
C49 C50 H50 119.8 . .
C50 C51 C52 119.6(4) . .
C50 C51 O2 124.6(4) . .
C52 C51 O2 115.7(4) . .
C51 C52 C53 120.7(4) . .
C51 C52 H52 119.7 . .
C53 C52 H52 119.7 . .
C52 C53 C48 121.0(4) . .
C52 C53 H53 119.5 . .
C48 C53 H53 119.5 . .
O2 C54 H54A 109.5 . .
O2 C54 H54B 109.5 . .
H54A C54 H54B 109.5 . .
O2 C54 H54C 109.5 . .
H54A C54 H54C 109.5 . .
H54B C54 H54C 109.5 . .
Cl2 C55 Cl1 138.5(10) . .
Cl2 C55 H55A 102.5 . .
Cl1 C55 H55A 102.5 . .
Cl2 C55 H55B 102.5 . .
Cl1 C55 H55B 102.5 . .
H55A C55 H55B 104.9 . .
C21 N1 C20 122.4(3) . .
C21 N1 C19 119.3(3) . .
C20 N1 C19 118.3(3) . .
C48 N2 C46 120.8(3) . .
C48 N2 C47 121.2(3) . .
C46 N2 C47 117.9(3) . .
C24 O1 C27 116.7(3) . .
C51 O2 C54 117.6(4) . .
C44 O3 Si2 128.0(2) . .
C17 O4 Si1 127.6(2) . .
O4 Si1 C1 109.74(19) . .
O4 Si1 C7 108.81(17) . .
C1 Si1 C7 108.31(18) . .
O4 Si1 C13 102.93(19) . .
C1 Si1 C13 112.5(2) . .
C7 Si1 C13 114.4(2) . .
O3 Si2 C28 108.40(16) . .
O3 Si2 C34 108.13(16) . .
C28 Si2 C34 113.25(17) . .
O3 Si2 C40 102.75(18) . .
C28 Si2 C40 112.69(19) . .
C34 Si2 C40 111.0(2) . .

loop_
_geom_bond_atom_site_label_1
_geom_bond_atom_site_label_2
_geom_bond_distance
_geom_bond_site_symmetry_2
C1 C2 1.390(7) .
C1 C6 1.399(6) .
C1 Si1 1.860(5) .
C2 C3 1.401(8) .
C2 H2 0.9300 .
C3 C4 1.346(9) .
C3 H3 0.9300 .
C4 C5 1.388(9) .
C4 H4 0.9300 .
C5 C6 1.366(7) .
C5 H5 0.9300 .
C6 H6 0.9300 .
C7 C8 1.385(6) .
C7 C12 1.413(6) .
C7 Si1 1.877(5) .
C8 C9 1.385(7) .
C8 H8 0.9300 .
C9 C10 1.357(8) .
C9 H9 0.9300 .
C10 C11 1.371(8) .
C10 H10 0.9300 .
C11 C12 1.347(8) .
C11 H11 0.9300 .
C12 H12 0.9300 .
C13 C16 1.527(8) .
C13 C14 1.533(8) .
C13 C15 1.534(9) .
C13 Si1 1.895(5) .
C14 H14A 0.9600 .
C14 H14B 0.9600 .
C14 H14C 0.9600 .
C15 H15A 0.9600 .
C15 H15B 0.9600 .
C15 H15C 0.9600 .
C16 H16A 0.9600 .
C16 H16B 0.9600 .
C16 H16C 0.9600 .
C17 C18 1.312(5) .
C17 O4 1.392(5) .
C17 H17 0.9300 .
C18 C19 1.507(5) .
C18 C20 1.533(5) 2_775
C19 N1 1.465(5) .
C19 H19A 0.9700 .
C19 H19B 0.9700 .
C20 N1 1.444(4) .
C20 C18 1.533(5) 2_775
C20 H20A 0.9700 .
C20 H20B 0.9700 .
C21 C22 1.389(5) .
C21 N1 1.391(4) .
C21 C26 1.402(5) .
C22 C23 1.402(5) .
C22 H22 0.9300 .
C23 C24 1.376(5) .
C23 H23 0.9300 .
C24 O1 1.369(4) .
C24 C25 1.383(6) .
C25 C26 1.387(6) .
C25 H25 0.9300 .
C26 H26 0.9300 .
C27 O1 1.426(5) .
C27 H27A 0.9600 .
C27 H27B 0.9600 .
C27 H27C 0.9600 .
C28 C33 1.397(6) .
C28 C29 1.402(6) .
C28 Si2 1.864(4) .
C29 C30 1.394(6) .
C29 H29 0.9300 .
C30 C31 1.396(6) .
C30 H30 0.9300 .
C31 C32 1.378(7) .
C31 H31 0.9300 .
C32 C33 1.388(6) .
C32 H32 0.9300 .
C33 H33 0.9300 .
C34 C39 1.379(6) .
C34 C35 1.419(6) .
C34 Si2 1.875(4) .
C35 C36 1.377(6) .
C35 H35 0.9300 .
C36 C37 1.374(7) .
C36 H36 0.9300 .
C37 C38 1.359(8) .
C37 H37 0.9300 .
C38 C39 1.380(7) .
C38 H38 0.9300 .
C39 H39 0.9300 .
C40 C41 1.510(7) .
C40 C43 1.526(7) .
C40 C42 1.564(7) .
C40 Si2 1.878(4) .
C41 H41A 0.9600 .
C41 H41B 0.9600 .
C41 H41C 0.9600 .
C42 H42A 0.9600 .
C42 H42B 0.9600 .
C42 H42C 0.9600 .
C43 H43A 0.9600 .
C43 H43B 0.9600 .
C43 H43C 0.9600 .
C44 C45 1.316(5) .
C44 O3 1.377(5) .
C44 H44 0.9300 .
C45 C47 1.502(5) 2_556
C45 C46 1.514(5) .
C46 N2 1.449(5) .
C46 H46A 0.9700 .
C46 H46B 0.9700 .
C47 N2 1.462(5) .
C47 C45 1.502(5) 2_556
C47 H47A 0.9700 .
C47 H47B 0.9700 .
C48 N2 1.387(5) .
C48 C49 1.391(5) .
C48 C53 1.416(5) .
C49 C50 1.387(6) .
C49 H49 0.9300 .
C50 C51 1.373(6) .
C50 H50 0.9300 .
C51 C52 1.376(6) .
C51 O2 1.382(5) .
C52 C53 1.380(6) .
C52 H52 0.9300 .
C53 H53 0.9300 .
C54 O2 1.408(7) .
C54 H54A 0.9600 .
C54 H54B 0.9600 .
C54 H54C 0.9600 .
C55 Cl2 1.578(15) .
C55 Cl1 1.901(16) .
C55 H55A 0.9700 .
C55 H55B 0.9700 .
O3 Si2 1.656(3) .
O4 Si1 1.654(3) .

loop_
_geom_torsion_atom_site_label_1
_geom_torsion_atom_site_label_2
_geom_torsion_atom_site_label_3
_geom_torsion_atom_site_label_4
_geom_torsion
_geom_torsion_site_symmetry_1
_geom_torsion_site_symmetry_4
C6 C1 C2 C3 -1.0(8) . .
Si1 C1 C2 C3 178.6(5) . .
C1 C2 C3 C4 -0.1(9) . .
C2 C3 C4 C5 1.5(10) . .
C3 C4 C5 C6 -1.5(10) . .
C4 C5 C6 C1 0.3(9) . .
C2 C1 C6 C5 0.9(8) . .
Si1 C1 C6 C5 -178.7(5) . .
C12 C7 C8 C9 1.3(8) . .
Si1 C7 C8 C9 -178.3(4) . .
C7 C8 C9 C10 -3.4(9) . .
C8 C9 C10 C11 2.8(9) . .
C9 C10 C11 C12 -0.1(10) . .
C10 C11 C12 C7 -2.1(9) . .
C8 C7 C12 C11 1.5(8) . .
Si1 C7 C12 C11 -179.0(4) . .
O4 C17 C18 C19 -1.9(6) . .
O4 C17 C18 C20 174.3(3) . 2_775
C17 C18 C19 N1 135.6(4) . .
C20 C18 C19 N1 -40.6(4) 2_775 .
N1 C21 C22 C23 -177.6(3) . .
C26 C21 C22 C23 1.2(6) . .
C21 C22 C23 C24 1.1(6) . .
C22 C23 C24 O1 176.7(4) . .
C22 C23 C24 C25 -3.1(6) . .
O1 C24 C25 C26 -176.9(4) . .
C23 C24 C25 C26 2.9(6) . .
C24 C25 C26 C21 -0.6(6) . .
C22 C21 C26 C25 -1.5(6) . .
N1 C21 C26 C25 177.3(3) . .
C33 C28 C29 C30 -1.1(6) . .
Si2 C28 C29 C30 175.5(3) . .
C28 C29 C30 C31 -0.1(7) . .
C29 C30 C31 C32 1.1(7) . .
C30 C31 C32 C33 -0.9(7) . .
C31 C32 C33 C28 -0.4(7) . .
C29 C28 C33 C32 1.3(6) . .
Si2 C28 C33 C32 -175.4(3) . .
C39 C34 C35 C36 0.5(6) . .
Si2 C34 C35 C36 175.0(3) . .
C34 C35 C36 C37 -1.9(7) . .
C35 C36 C37 C38 2.6(7) . .
C36 C37 C38 C39 -1.7(8) . .
C35 C34 C39 C38 0.4(7) . .
Si2 C34 C39 C38 -173.9(4) . .
C37 C38 C39 C34 0.3(8) . .
O3 C44 C45 C47 -176.7(3) . 2_556
O3 C44 C45 C46 4.1(6) . .
C44 C45 C46 N2 -157.3(4) . .
C47 C45 C46 N2 23.3(5) 2_556 .
N2 C48 C49 C50 -179.7(4) . .
C53 C48 C49 C50 -0.2(6) . .
C48 C49 C50 C51 0.6(7) . .
C49 C50 C51 C52 -0.7(7) . .
C49 C50 C51 O2 -179.7(4) . .
C50 C51 C52 C53 0.5(7) . .
O2 C51 C52 C53 179.6(4) . .
C51 C52 C53 C48 -0.2(6) . .
N2 C48 C53 C52 179.5(4) . .
C49 C48 C53 C52 0.0(6) . .
C22 C21 N1 C20 -8.4(5) . .
C26 C21 N1 C20 172.8(3) . .
C22 C21 N1 C19 172.3(3) . .
C26 C21 N1 C19 -6.4(5) . .
C18 C20 N1 C21 76.4(4) 2_775 .
C18 C20 N1 C19 -104.3(4) 2_775 .
C18 C19 N1 C21 -69.4(4) . .
C18 C19 N1 C20 111.3(3) . .
C49 C48 N2 C46 -6.8(5) . .
C53 C48 N2 C46 173.7(3) . .
C49 C48 N2 C47 170.6(4) . .
C53 C48 N2 C47 -8.9(5) . .
C45 C46 N2 C48 77.2(5) . .
C45 C46 N2 C47 -100.4(4) . .
C45 C47 N2 C48 -64.5(4) 2_556 .
C45 C47 N2 C46 113.1(4) 2_556 .
C23 C24 O1 C27 -14.6(6) . .
C25 C24 O1 C27 165.2(4) . .
C50 C51 O2 C54 7.7(7) . .
C52 C51 O2 C54 -171.4(4) . .
C45 C44 O3 Si2 -165.0(3) . .
C18 C17 O4 Si1 -162.1(3) . .
C17 O4 Si1 C1 65.6(4) . .
C17 O4 Si1 C7 -52.7(4) . .
C17 O4 Si1 C13 -174.4(4) . .
C2 C1 Si1 O4 -17.5(5) . .
C6 C1 Si1 O4 162.0(4) . .
C2 C1 Si1 C7 101.1(4) . .
C6 C1 Si1 C7 -79.3(4) . .
C2 C1 Si1 C13 -131.5(4) . .
C6 C1 Si1 C13 48.1(5) . .
C8 C7 Si1 O4 127.7(4) . .
C12 C7 Si1 O4 -51.8(4) . .
C8 C7 Si1 C1 8.5(5) . .
C12 C7 Si1 C1 -171.1(4) . .
C8 C7 Si1 C13 -117.8(4) . .
C12 C7 Si1 C13 62.6(4) . .
C16 C13 Si1 O4 165.1(4) . .
C14 C13 Si1 O4 45.5(6) . .
C15 C13 Si1 O4 -75.6(4) . .
C16 C13 Si1 C1 -76.8(5) . .
C14 C13 Si1 C1 163.6(5) . .
C15 C13 Si1 C1 42.5(5) . .
C16 C13 Si1 C7 47.3(5) . .
C14 C13 Si1 C7 -72.3(6) . .
C15 C13 Si1 C7 166.6(4) . .
C44 O3 Si2 C28 -48.3(3) . .
C44 O3 Si2 C34 74.9(3) . .
C44 O3 Si2 C40 -167.7(3) . .
C33 C28 Si2 O3 -40.8(3) . .
C29 C28 Si2 O3 142.7(3) . .
C33 C28 Si2 C34 -160.8(3) . .
C29 C28 Si2 C34 22.7(4) . .
C33 C28 Si2 C40 72.2(4) . .
C29 C28 Si2 C40 -104.3(4) . .
C39 C34 Si2 O3 173.8(3) . .
C35 C34 Si2 O3 -0.3(4) . .
C39 C34 Si2 C28 -66.1(4) . .
C35 C34 Si2 C28 119.8(3) . .
C39 C34 Si2 C40 61.8(4) . .
C35 C34 Si2 C40 -112.3(3) . .
C41 C40 Si2 O3 50.0(4) . .
C43 C40 Si2 O3 -70.4(4) . .
C42 C40 Si2 O3 170.4(4) . .
C41 C40 Si2 C28 -66.5(4) . .
C43 C40 Si2 C28 173.2(4) . .
C42 C40 Si2 C28 53.9(5) . .
C41 C40 Si2 C34 165.3(4) . .
C43 C40 Si2 C34 45.0(4) . .
C42 C40 Si2 C34 -74.3(4) . .
